data_9014928
loop_
_publ_author_name
'Yang, H.'
'Evans, S. H.'
'Downs, R. T.'
'Jenkins, R. A.'

_publ_section_title
;
 The crystal structure of vladimirite, with a revised chemical formula,
 Ca4(AsO4)2(AsO3OH)*4H2O
 Note: Sample R080001
;
_journal_name_full 'The Canadian Mineralogist'
_journal_page_first 1055
_journal_page_last 1064
_journal_paper_doi 10.3749/canmin.49.4.1055
_journal_volume 49
_journal_year 2011
_chemical_compound_source 'Corbriza mine, Copiapo, Chile'
_chemical_formula_sum 'As3 Ca4 H9 O16'
_chemical_name_mineral Vladimirite
_space_group_IT_number 14
_symmetry_space_group_name_Hall '-P 2ybc'
_symmetry_space_group_name_H-M 'P 1 21/c 1'
_cell_angle_alpha 90
_cell_angle_beta 96.902
_cell_angle_gamma 90
_cell_formula_units_Z 4
_cell_length_a 5.8220
_cell_length_b 10.1750
_cell_length_c 22.8816
_cell_volume 1345.657
_database_code_amcsd 0018559
_exptl_crystal_density_diffrn 3.209
_cod_original_formula_sum 'Ca4 As3 O16 H9'
_cod_database_code 9014928

loop_
_space_group_symop_operation_xyz
x,y,z
x,1/2-y,1/2+z
-x,1/2+y,1/2-z
-x,-y,-z

loop_
_atom_site_aniso_label
_atom_site_aniso_U_11
_atom_site_aniso_U_22
_atom_site_aniso_U_33
_atom_site_aniso_U_12
_atom_site_aniso_U_13
_atom_site_aniso_U_23
Ca1 0.00654 0.01062 0.00963 -0.00001 0.00103 -0.00118
Ca2 0.00690 0.00970 0.01001 0.00056 0.00078 0.00104
Ca3 0.00979 0.01398 0.01017 0.00279 0.00253 0.00264
Ca4 0.00709 0.01097 0.01175 0.00064 -0.00073 -0.00002
As1 0.00611 0.00729 0.00828 0.00042 0.00008 0.00038
As2 0.00565 0.00761 0.00909 0.00072 0.00094 0.00070
As3 0.00516 0.00790 0.00833 0.00013 0.00049 0.00003
O1 0.00959 0.00764 0.01368 0.00062 0.00233 0.00126
O2 0.00705 0.01508 0.02015 0.00536 0.00464 0.00379
O3 0.01296 0.01092 0.01658 0.00070 -0.00784 -0.00169
O4 0.01077 0.01298 0.01130 -0.00102 0.00463 0.00240
O5 0.00751 0.00777 0.01376 0.00060 0.00085 0.00192
O6 0.00269 0.01639 0.01848 -0.00205 -0.00026 0.00322
O7 0.00952 0.01435 0.01044 0.00136 -0.00116 0.00165
O8 0.00825 0.01385 0.01412 0.00369 0.00252 -0.00391
O9 0.00996 0.02010 0.00800 -0.00017 0.00108 0.00210
O10 0.00829 0.01333 0.01399 0.00317 0.00198 -0.00315
O11 0.01387 0.00649 0.01675 -0.00123 0.00574 0.00016
O12H 0.00244 0.01249 0.01181 -0.00189 -0.00294 0.00081
OW1 0.00923 0.01358 0.01709 0.00045 -0.00041 0.00017
OW2 0.01416 0.01275 0.01323 0.00049 0.00490 -0.00044
OW3 0.01526 0.01218 0.01393 -0.00035 -0.00315 0.00083
OW4 0.01160 0.01349 0.01234 0.00084 0.00337 0.00171

loop_
_atom_site_label
_atom_site_fract_x
_atom_site_fract_y
_atom_site_fract_z
_atom_site_U_iso_or_equiv
_atom_site_type_symbol
_atom_site_attached_hydrogens
Ca1 0.67088 0.72608 0.00248 0.00893 Ca 0
Ca2 0.00529 0.85202 0.14095 0.00889 Ca 0
Ca3 0.88886 0.32106 0.10693 0.01121 Ca 0
Ca4 0.43349 0.36413 0.24541 0.01008 Ca 0
As1 0.86863 0.54832 0.21400 0.00729 As 0
As2 0.54073 0.00136 0.09702 0.00745 As 0
As3 0.23069 0.58485 0.04961 0.00716 As 0
O1 0.85658 0.71403 0.21263 0.01023 O 0
O2 0.13252 0.49711 0.20182 0.01385 O 0
O3 0.67395 0.48099 0.16103 0.01427 O 0
O4 0.79234 0.49182 0.27806 0.01141 O 0
O5 0.54373 0.16439 0.08186 0.00971 O 0
O6 0.26566 0.95039 0.08639 0.01264 O 0
O7 0.66445 0.97783 0.16753 0.01163 O 0
O8 0.71454 0.91481 0.05847 0.01198 O 0
O9 0.69988 0.38575 0.01794 0.01269 O 0
O10 0.01310 0.67449 0.06963 0.01182 O 0
O11 0.19683 0.42550 0.06268 0.01205 O 0
O12H 0.48805 0.63941 0.08875 0.00922 O 0
OW1 0.02292 0.15298 0.04195 0.01346 O 0
OW2 0.25242 0.22770 0.16284 0.01312 O 0
OW3 0.76927 0.22847 0.19861 0.01419 O 0
OW4 0.65734 0.22946 0.31531 0.01232 O 0
H1 -0.06777 0.14716 0.01838 0.03000 H 0
H2 0.07965 0.07778 0.05729 0.03000 H 0
H3 0.22120 0.15586 0.17657 0.03000 H 0
H4 0.32656 0.22304 0.14200 0.03000 H 0
H5 0.74762 0.15182 0.19028 0.03000 H 0
H6 0.87710 0.23515 0.22272 0.03000 H 0
H7 0.71229 0.17020 0.30609 0.03000 H 0
H8 0.59319 0.21274 0.34230 0.03000 H 0
H9 0.56958 0.55717 0.12278 0.03000 H 0

loop_
_cod_changelog_entry_id
_cod_changelog_entry_author
_cod_changelog_entry_date
_cod_changelog_entry_text
1
;cod-tools version 3.8.0
Id: cif_guess_AMCSD_atom_types 9574 2023-05-10 09:00:05Z saulius
;
2023-05-10T18:55:38+03:00
;Derived atom types and hydrogen counts
from atom names that follow the AMCSD naming convention
(Wat == water, O-H == hydroxyl).
;

loop_
_cod_related_entry_id
_cod_related_entry_database
_cod_related_entry_code
1 AMCSD 0018559
